data_7243212
loop_
_publ_author_name
'Theppitak, Chatphorn'
'Kielar, Filip'
'Dungkaew, Winya'
'Sukwattanasinitt, Mongkol'
'Kangkaew, Laongdao'
'Sahasithiwat, Somboon'
'Zenno, Hikaru'
'Hayami, Shinya'
'Chainok, Kittipong'

_publ_section_title
;
 The coordination chemistry of benzhydrazide with lanthanide(iii) ions:
 hydrothermal in situ ligand formation, structures, magnetic and
 photoluminescence sensing properties
;
_journal_issue 40
_journal_name_full 'RSC Advances'
_journal_page_first 24709
_journal_page_last 24721
_journal_paper_doi 10.1039/D1RA03106F
_journal_volume 11
_journal_year 2021
_chemical_formula_moiety 'C28 H25 Eu N2 O8, H2 O'
_chemical_formula_sum 'C28 H27 Eu N2 O9'
_chemical_formula_weight 687.47
_space_group_crystal_system monoclinic
_space_group_IT_number 14
_space_group_name_Hall '-P 2ybc'
_space_group_name_H-M_alt 'P 1 21/c 1'
_atom_sites_solution_hydrogens mixed
_atom_sites_solution_primary dual
_audit_creation_date 2021-02-21
_audit_creation_method
;
Olex2 1.3
(compiled 2020.11.12 svn.r5f609507 for OlexSys, GUI svn.r6272)
;
_audit_update_record
;
2021-02-21 deposited with the CCDC.	2021-07-08 downloaded from the CCDC.
;
_cell_angle_alpha 90
_cell_angle_beta 91.5680(10)
_cell_angle_gamma 90
_cell_formula_units_Z 4
_cell_length_a 14.4680(5)
_cell_length_b 19.7315(6)
_cell_length_c 9.9544(3)
_cell_measurement_reflns_used 9467
_cell_measurement_temperature 296
_cell_measurement_theta_max 30.988
_cell_measurement_theta_min 2.908
_cell_volume 2840.67(16)
_computing_cell_refinement 'SAINT V8.38A (?, 2016)'
_computing_data_reduction 'SAINT V8.38A (?, 2016)'
_computing_molecular_graphics 'Olex2 1.3 (Dolomanov et al., 2009)'
_computing_publication_material 'Olex2 1.3 (Dolomanov et al., 2009)'
_computing_structure_refinement 'SHELXL 2018/3 (Sheldrick, 2015)'
_computing_structure_solution 'SHELXT 2014/5 (Sheldrick, 2014)'
_diffrn_ambient_temperature 296.0
_diffrn_detector 'Bruker PHOTON 200 area detector'
_diffrn_detector_area_resol_mean 7.39
_diffrn_detector_type 'PHOTON II area detector'
_diffrn_measured_fraction_theta_full 0.998
_diffrn_measured_fraction_theta_max 0.999
_diffrn_measurement_device 'four-circle KAPPA diffractometer'
_diffrn_measurement_device_type 'BRUKER D8 QUEST CMOS PHOTON II'
_diffrn_measurement_method '\f and \w scans'
_diffrn_radiation_collimation '0.5 mm'
_diffrn_radiation_monochromator graphite
_diffrn_radiation_probe x-ray
_diffrn_radiation_type MoK\a
_diffrn_radiation_wavelength 0.71073
_diffrn_radiation_xray_symbol K-L~3~
_diffrn_reflns_av_R_equivalents 0.0305
_diffrn_reflns_av_unetI/netI 0.0218
_diffrn_reflns_Laue_measured_fraction_full 0.998
_diffrn_reflns_Laue_measured_fraction_max 0.999
_diffrn_reflns_limit_h_max 20
_diffrn_reflns_limit_h_min -20
_diffrn_reflns_limit_k_max 28
_diffrn_reflns_limit_k_min -23
_diffrn_reflns_limit_l_max 14
_diffrn_reflns_limit_l_min -12
_diffrn_reflns_number 55097
_diffrn_reflns_point_group_measured_fraction_full 0.998
_diffrn_reflns_point_group_measured_fraction_max 0.999
_diffrn_reflns_theta_full 25.242
_diffrn_reflns_theta_max 30.507
_diffrn_reflns_theta_min 2.907
_diffrn_source 'sealed x-ray tube'
_diffrn_source_current 30.0
_diffrn_source_power 1.5
_diffrn_source_type Mo
_diffrn_source_voltage 50.0
_diffrn_standards_number 0
_exptl_absorpt_coefficient_mu 2.263
_exptl_absorpt_correction_T_max 0.7462
_exptl_absorpt_correction_T_min 0.5878
_exptl_absorpt_correction_type multi-scan
_exptl_absorpt_process_details
'SADABS-2016/2 (Bruker,2016/2) was used for absorption correction. wR2(int) was 0.0843 before and 0.0464 after correction. The Ratio of minimum to maximum transmission is 0.7877. The \l/2 correction factor is Not present.'
_exptl_crystal_colour colourless
_exptl_crystal_colour_primary colourless
_exptl_crystal_density_diffrn 1.607
_exptl_crystal_description plate
_exptl_crystal_F_000 1376
_exptl_crystal_size_max 0.28
_exptl_crystal_size_mid 0.22
_exptl_crystal_size_min 0.16
_refine_diff_density_max 0.839
_refine_diff_density_min -0.361
_refine_diff_density_rms 0.073
_refine_ls_extinction_method none
_refine_ls_goodness_of_fit_ref 1.044
_refine_ls_hydrogen_treatment mixed
_refine_ls_matrix_type full
_refine_ls_number_parameters 385
_refine_ls_number_reflns 8665
_refine_ls_number_restraints 8
_refine_ls_restrained_S_all 1.044
_refine_ls_R_factor_all 0.0346
_refine_ls_R_factor_gt 0.0245
_refine_ls_shift/su_max 0.003
_refine_ls_shift/su_mean 0.000
_refine_ls_structure_factor_coef Fsqd
_refine_ls_weighting_details 'w=1/[\s^2^(Fo^2^)+(0.0201P)^2^+1.3417P] where P=(Fo^2^+2Fc^2^)/3'
_refine_ls_weighting_scheme calc
_refine_ls_wR_factor_gt 0.0485
_refine_ls_wR_factor_ref 0.0516
_reflns_Friedel_coverage 0.000
_reflns_number_gt 7261
_reflns_number_total 8665
_reflns_threshold_expression 'I > 2\s(I)'
_cod_data_source_file d1ra03106f2.cif
_cod_data_source_block 9eu
_cod_database_code 7243212
_shelx_shelxl_version_number 2018/3
_shelx_space_group_comment
;
The symmetry employed for this shelxl refinement is uniquely defined
by the following loop, which should always be used as a source of
symmetry information in preference to the above space-group names.
They are only intended as comments.
;
_shelx_estimated_absorpt_t_max 0.713
_shelx_estimated_absorpt_t_min 0.570
_olex2_refinement_description
;
1. Restrained distances
 O8-H8A = O8-H8B
 0.84 with sigma of 0.01
2. Uiso/Uaniso restraints and constraints
O9A \\sim O9B: within 2A with sigma of 0.04 and sigma for terminal atoms of
0.08 within 2A
3. Others
 Sof(O9B)=Sof(H9BA)=Sof(H9BB)=1-FVAR(1)
 Sof(O9A)=Sof(H9AA)=Sof(H9AB)=FVAR(1)
4.a Free rotating group:
 O9A(H9AA,H9AB), O9B(H9BA,H9BB)
4.b Secondary CH2 refined with riding coordinates:
 N1(H1A,H1B)
4.c Aromatic/amide H refined with riding coordinates:
 N2(H2), C3(H3), C4(H4), C5(H5), C6(H6), C7(H7), C10(H10), C11(H11), C12(H12),
 C13(H13), C14(H14), C17(H17), C18(H18), C19(H19), C20(H20), C21(H21), C24(H24),
  C25(H25), C26(H26), C27(H27), C28(H28)
;
_olex2_submission_special_instructions 'No special instructions were received'

loop_
_space_group_symop_operation_xyz
'x, y, z'
'-x, y+1/2, -z+1/2'
'-x, -y, -z'
'x, -y-1/2, z-1/2'

loop_
_atom_site_label
_atom_site_type_symbol
_atom_site_fract_x
_atom_site_fract_y
_atom_site_fract_z
_atom_site_U_iso_or_equiv
_atom_site_adp_type
_atom_site_occupancy
_atom_site_site_symmetry_order
_atom_site_calc_flag
_atom_site_refinement_flags_posn
_atom_site_refinement_flags_adp
_atom_site_refinement_flags_occupancy
_atom_site_disorder_assembly
_atom_site_disorder_group
Eu1 Eu 0.59582(2) 0.74467(2) 0.57882(2) 0.02598(3) Uani 1 1 d . . . . .
O1 O 0.51375(10) 0.84439(7) 0.47756(12) 0.0378(3) Uani 1 1 d . . . . .
O2 O 0.69795(10) 0.73288(7) 0.76009(14) 0.0425(3) Uani 1 1 d . . . . .
O3 O 0.71637(9) 0.69685(7) 0.96886(13) 0.0398(3) Uani 1 1 d . . . . .
O4 O 0.50063(9) 0.70151(7) 0.41101(13) 0.0406(3) Uani 1 1 d . . . . .
O5 O 0.46221(10) 0.73545(7) 0.20528(14) 0.0417(3) Uani 1 1 d . . . . .
O6 O 0.68904(10) 0.65761(7) 0.48958(13) 0.0413(3) Uani 1 1 d . . . . .
O7 O 0.68032(14) 0.55993(9) 0.5963(2) 0.0797(6) Uani 1 1 d . . . . .
O8 O 0.54662(12) 0.63620(8) 0.68923(15) 0.0444(3) Uani 1 1 d D . . . .
H8A H 0.5910(13) 0.6105(12) 0.672(3) 0.068(9) Uiso 1 1 d D . . . .
H8B H 0.5415(19) 0.6410(14) 0.7718(11) 0.072(9) Uiso 1 1 d D . . . .
O9A O 0.4678(12) 0.9491(7) 0.9071(15) 0.083(5) Uani 0.153(4) 1 d G U P A 1
H9AA H 0.420895 0.970460 0.876384 0.125 Uiso 0.153(4) 1 d G U P A 1
H9AB H 0.510843 0.978247 0.908325 0.125 Uiso 0.153(4) 1 d G U P A 1
O9B O 0.5579(2) 1.00746(13) 0.8710(2) 0.0786(9) Uani 0.847(4) 1 d G U P A 2
H9BA H 0.539481 1.048038 0.876931 0.118 Uiso 0.847(4) 1 d G U P A 2
H9BB H 0.581685 0.998685 0.947881 0.118 Uiso 0.847(4) 1 d G U P A 2
N1 N 0.61814(11) 0.86332(8) 0.69349(15) 0.0344(3) Uani 1 1 d . . . . .
H1A H 0.623725 0.858003 0.782121 0.041 Uiso 1 1 calc R U . . .
H1B H 0.669868 0.882339 0.665131 0.041 Uiso 1 1 calc R U . . .
N2 N 0.54252(12) 0.90619(8) 0.66298(15) 0.0371(4) Uani 1 1 d . . . . .
H2 H 0.529889 0.940301 0.713029 0.044 Uiso 1 1 calc R U . . .
C1 C 0.49154(13) 0.89170(9) 0.55368(18) 0.0337(4) Uani 1 1 d . . . . .
C2 C 0.40608(14) 0.93173(10) 0.5261(2) 0.0397(4) Uani 1 1 d . . . . .
C3 C 0.37031(18) 0.97701(13) 0.6168(3) 0.0614(7) Uani 1 1 d . . . . .
H3 H 0.401592 0.985166 0.698031 0.074 Uiso 1 1 calc R U . . .
C4 C 0.2881(2) 1.01028(15) 0.5872(4) 0.0797(9) Uani 1 1 d . . . . .
H4 H 0.264395 1.040764 0.648619 0.096 Uiso 1 1 calc R U . . .
C5 C 0.2418(2) 0.99865(16) 0.4688(3) 0.0787(9) Uani 1 1 d . . . . .
H5 H 0.186314 1.020870 0.449867 0.094 Uiso 1 1 calc R U . . .
C6 C 0.2766(2) 0.95450(18) 0.3778(3) 0.0830(10) Uani 1 1 d . . . . .
H6 H 0.245417 0.947380 0.296033 0.100 Uiso 1 1 calc R U . . .
C7 C 0.35823(18) 0.92024(15) 0.4069(2) 0.0630(7) Uani 1 1 d . . . . .
H7 H 0.380869 0.889288 0.345458 0.076 Uiso 1 1 calc R U . . .
C8 C 0.74562(12) 0.70748(9) 0.85357(17) 0.0290(3) Uani 1 1 d . . . . .
C9 C 0.84474(12) 0.69056(9) 0.82840(18) 0.0326(4) Uani 1 1 d . . . . .
C10 C 0.88355(16) 0.70698(13) 0.7070(2) 0.0507(5) Uani 1 1 d . . . . .
H10 H 0.847198 0.725853 0.638201 0.061 Uiso 1 1 calc R U . . .
C11 C 0.9766(2) 0.69520(17) 0.6885(3) 0.0751(8) Uani 1 1 d . . . . .
H11 H 1.003038 0.706913 0.607545 0.090 Uiso 1 1 calc R U . . .
C12 C 1.02969(19) 0.66655(18) 0.7881(4) 0.0817(10) Uani 1 1 d . . . . .
H12 H 1.092268 0.659112 0.774905 0.098 Uiso 1 1 calc R U . . .
C13 C 0.99185(18) 0.64850(17) 0.9079(3) 0.0747(8) Uani 1 1 d . . . . .
H13 H 1.028313 0.628210 0.974971 0.090 Uiso 1 1 calc R U . . .
C14 C 0.89882(15) 0.66074(13) 0.9283(2) 0.0508(5) Uani 1 1 d . . . . .
H14 H 0.872868 0.648821 1.009401 0.061 Uiso 1 1 calc R U . . .
C15 C 0.44216(12) 0.71235(9) 0.31777(17) 0.0310(4) Uani 1 1 d . . . . .
C16 C 0.34310(13) 0.69564(10) 0.34169(19) 0.0355(4) Uani 1 1 d . . . . .
C17 C 0.31453(17) 0.68200(14) 0.4705(2) 0.0568(6) Uani 1 1 d . . . . .
H17 H 0.357195 0.681601 0.542081 0.068 Uiso 1 1 calc R U . . .
C18 C 0.2222(2) 0.66897(17) 0.4922(3) 0.0790(9) Uani 1 1 d . . . . .
H18 H 0.202775 0.661015 0.579044 0.095 Uiso 1 1 calc R U . . .
C19 C 0.15992(19) 0.66768(17) 0.3884(4) 0.0797(9) Uani 1 1 d . . . . .
H19 H 0.098016 0.658943 0.404351 0.096 Uiso 1 1 calc R U . . .
C20 C 0.18755(18) 0.67918(17) 0.2598(3) 0.0769(9) Uani 1 1 d . . . . .
H20 H 0.144748 0.677125 0.188444 0.092 Uiso 1 1 calc R U . . .
C21 C 0.27958(15) 0.69391(14) 0.2360(2) 0.0558(6) Uani 1 1 d . . . . .
H21 H 0.298276 0.702594 0.149072 0.067 Uiso 1 1 calc R U . . .
C22 C 0.71779(15) 0.59886(10) 0.5161(2) 0.0406(4) Uani 1 1 d . . . . .
C23 C 0.80122(14) 0.57490(10) 0.4432(2) 0.0399(4) Uani 1 1 d . . . . .
C24 C 0.84563(16) 0.61685(12) 0.3551(2) 0.0479(5) Uani 1 1 d . . . . .
H24 H 0.823822 0.660661 0.340769 0.057 Uiso 1 1 calc R U . . .
C25 C 0.92221(17) 0.59459(15) 0.2879(3) 0.0611(7) Uani 1 1 d . . . . .
H25 H 0.952305 0.623452 0.229536 0.073 Uiso 1 1 calc R U . . .
C26 C 0.95377(19) 0.52923(17) 0.3078(3) 0.0705(8) Uani 1 1 d . . . . .
H26 H 1.004718 0.513674 0.261898 0.085 Uiso 1 1 calc R U . . .
C27 C 0.9099(2) 0.48741(15) 0.3952(3) 0.0710(8) Uani 1 1 d . . . . .
H27 H 0.931550 0.443464 0.408538 0.085 Uiso 1 1 calc R U . . .
C28 C 0.83414(18) 0.50957(12) 0.4638(3) 0.0561(6) Uani 1 1 d . . . . .
H28 H 0.805196 0.480839 0.523609 0.067 Uiso 1 1 calc R U . . .

loop_
_atom_site_aniso_label
_atom_site_aniso_U_11
_atom_site_aniso_U_22
_atom_site_aniso_U_33
_atom_site_aniso_U_23
_atom_site_aniso_U_13
_atom_site_aniso_U_12
Eu1 0.02605(5) 0.03268(5) 0.01930(4) -0.00072(3) 0.00256(3) 0.00090(3)
O1 0.0458(8) 0.0420(7) 0.0255(6) -0.0018(5) -0.0020(6) 0.0107(6)
O2 0.0397(8) 0.0513(8) 0.0358(7) -0.0011(6) -0.0101(6) 0.0095(6)
O3 0.0405(8) 0.0432(7) 0.0365(7) 0.0052(6) 0.0148(6) 0.0073(6)
O4 0.0364(7) 0.0555(9) 0.0297(7) -0.0091(6) -0.0021(6) -0.0041(6)
O5 0.0355(7) 0.0568(9) 0.0333(7) 0.0071(6) 0.0110(6) 0.0010(6)
O6 0.0521(9) 0.0361(7) 0.0360(7) 0.0028(6) 0.0081(6) 0.0132(6)
O7 0.0905(14) 0.0537(10) 0.0972(15) 0.0322(10) 0.0444(12) 0.0226(10)
O8 0.0545(10) 0.0472(8) 0.0322(8) 0.0028(6) 0.0109(7) -0.0059(7)
O9A 0.118(12) 0.072(9) 0.059(8) -0.017(7) 0.008(8) 0.008(8)
O9B 0.119(2) 0.0611(15) 0.0551(14) -0.0094(11) -0.0093(14) 0.0209(15)
N1 0.0359(9) 0.0406(8) 0.0266(7) 0.0011(6) 0.0000(6) 0.0042(7)
N2 0.0450(9) 0.0361(8) 0.0299(8) -0.0041(6) -0.0009(7) 0.0104(7)
C1 0.0403(10) 0.0351(9) 0.0259(9) 0.0050(7) 0.0030(7) 0.0040(8)
C2 0.0438(11) 0.0387(10) 0.0364(10) 0.0054(8) 0.0012(9) 0.0076(8)
C3 0.0599(16) 0.0558(14) 0.0677(17) -0.0162(12) -0.0110(13) 0.0218(12)
C4 0.0718(19) 0.0690(18) 0.098(2) -0.0197(16) -0.0083(17) 0.0358(15)
C5 0.0610(18) 0.080(2) 0.094(2) 0.0090(17) -0.0119(17) 0.0325(15)
C6 0.0667(19) 0.118(3) 0.0631(18) 0.0013(18) -0.0204(15) 0.0305(18)
C7 0.0581(15) 0.0879(19) 0.0426(13) -0.0032(12) -0.0076(11) 0.0240(14)
C8 0.0280(9) 0.0289(8) 0.0300(9) -0.0026(7) 0.0018(7) 0.0002(7)
C9 0.0308(9) 0.0356(9) 0.0314(9) -0.0052(7) 0.0044(7) 0.0023(7)
C10 0.0476(13) 0.0649(15) 0.0404(11) 0.0017(10) 0.0156(10) 0.0048(11)
C11 0.0571(17) 0.096(2) 0.0742(19) -0.0060(16) 0.0379(15) 0.0020(15)
C12 0.0356(14) 0.104(2) 0.106(3) -0.024(2) 0.0188(15) 0.0137(15)
C13 0.0436(15) 0.099(2) 0.081(2) -0.0032(17) -0.0081(14) 0.0288(14)
C14 0.0389(12) 0.0675(15) 0.0460(13) 0.0021(11) 0.0002(10) 0.0135(11)
C15 0.0317(9) 0.0352(9) 0.0264(8) -0.0057(7) 0.0051(7) -0.0024(7)
C16 0.0315(9) 0.0395(10) 0.0359(10) -0.0025(8) 0.0071(8) -0.0038(8)
C17 0.0496(13) 0.0809(17) 0.0406(12) -0.0033(11) 0.0138(10) -0.0209(12)
C18 0.0641(18) 0.110(2) 0.0652(18) -0.0120(16) 0.0335(15) -0.0346(17)
C19 0.0376(14) 0.097(2) 0.106(3) -0.0111(19) 0.0216(16) -0.0203(14)
C20 0.0376(14) 0.106(2) 0.086(2) 0.0023(18) -0.0113(14) -0.0094(14)
C21 0.0380(12) 0.0803(17) 0.0488(13) 0.0082(12) -0.0026(10) -0.0053(11)
C22 0.0479(12) 0.0373(10) 0.0365(10) 0.0012(8) -0.0009(9) 0.0067(9)
C23 0.0413(11) 0.0406(10) 0.0374(10) -0.0067(8) -0.0071(8) 0.0086(9)
C24 0.0462(13) 0.0518(12) 0.0456(12) 0.0004(10) -0.0006(10) 0.0087(10)
C25 0.0456(14) 0.0874(19) 0.0503(14) -0.0004(13) 0.0022(11) 0.0076(13)
C26 0.0492(15) 0.098(2) 0.0641(17) -0.0200(16) -0.0019(13) 0.0266(15)
C27 0.0669(18) 0.0633(17) 0.082(2) -0.0137(15) -0.0075(15) 0.0320(14)
C28 0.0607(15) 0.0461(12) 0.0610(15) -0.0026(11) -0.0058(12) 0.0156(11)

loop_
_atom_type_symbol
_atom_type_description
_atom_type_scat_dispersion_real
_atom_type_scat_dispersion_imag
_atom_type_scat_source
C C 0.0033 0.0016 'International Tables Vol C Tables 4.2.6.8 and 6.1.1.4'
H H 0.0000 0.0000 'International Tables Vol C Tables 4.2.6.8 and 6.1.1.4'
Eu Eu -0.1578 3.6682 'International Tables Vol C Tables 4.2.6.8 and 6.1.1.4'
N N 0.0061 0.0033 'International Tables Vol C Tables 4.2.6.8 and 6.1.1.4'
O O 0.0106 0.0060 'International Tables Vol C Tables 4.2.6.8 and 6.1.1.4'

loop_
_geom_angle_atom_site_label_1
_geom_angle_atom_site_label_2
_geom_angle_atom_site_label_3
_geom_angle
_geom_angle_site_symmetry_1
_geom_angle_site_symmetry_3
_geom_angle_publ_flag
O1 Eu1 O8 135.18(5) . . ?
O1 Eu1 H8A 149.4(5) . . ?
O1 Eu1 N1 61.53(4) . . ?
O2 Eu1 O1 132.92(5) . . ?
O2 Eu1 O3 86.96(5) . 4_575 ?
O2 Eu1 O5 96.62(5) . 4_576 ?
O2 Eu1 O6 82.05(5) . . ?
O2 Eu1 O8 75.88(5) . . ?
O2 Eu1 H8A 70.6(6) . . ?
O2 Eu1 N1 71.43(5) . . ?
O3 Eu1 O1 77.22(5) 4_575 . ?
O3 Eu1 O8 146.26(5) 4_575 . ?
O3 Eu1 H8A 129.4(3) 4_575 . ?
O3 Eu1 N1 71.60(5) 4_575 . ?
O4 Eu1 O1 74.32(5) . . ?
O4 Eu1 O2 152.49(5) . . ?
O4 Eu1 O3 106.08(5) . 4_575 ?
O4 Eu1 O5 88.06(5) . 4_576 ?
O4 Eu1 O6 78.17(5) . . ?
O4 Eu1 O8 80.30(5) . . ?
O4 Eu1 H8A 82.6(6) . . ?
O4 Eu1 N1 135.36(5) . . ?
O5 Eu1 O1 72.42(5) 4_576 . ?
O5 Eu1 O3 141.49(5) 4_576 4_575 ?
O5 Eu1 O6 143.12(5) 4_576 . ?
O5 Eu1 O8 70.37(5) 4_576 . ?
O5 Eu1 H8A 87.2(3) 4_576 . ?
O5 Eu1 N1 73.33(5) 4_576 . ?
O6 Eu1 O1 133.53(4) . . ?
O6 Eu1 O3 75.39(5) . 4_575 ?
O6 Eu1 O8 73.64(5) . . ?
O6 Eu1 H8A 57.4(4) . . ?
O6 Eu1 N1 138.21(5) . . ?
O8 Eu1 H8A 17.0(3) . . ?
O8 Eu1 N1 127.03(5) . . ?
N1 Eu1 H8A 134.6(6) . . ?
C1 O1 Eu1 118.11(11) . . ?
C8 O2 Eu1 161.89(13) . . ?
C8 O3 Eu1 127.60(12) . 4_576 ?
C15 O4 Eu1 148.34(13) . . ?
C15 O5 Eu1 138.51(13) . 4_575 ?
C22 O6 Eu1 141.03(13) . . ?
Eu1 O8 H8A 101.6(19) . . ?
Eu1 O8 H8B 111.7(19) . . ?
H8A O8 H8B 111(3) . . ?
H9AA O9A H9AB 104.4 . . ?
H9BA O9B H9BB 104.5 . . ?
Eu1 N1 H1A 109.5 . . ?
Eu1 N1 H1B 109.5 . . ?
H1A N1 H1B 108.0 . . ?
N2 N1 Eu1 110.89(11) . . ?
N2 N1 H1A 109.5 . . ?
N2 N1 H1B 109.5 . . ?
N1 N2 H2 121.4 . . ?
C1 N2 N1 117.23(15) . . ?
C1 N2 H2 121.4 . . ?
O1 C1 N2 120.73(17) . . ?
O1 C1 C2 120.73(17) . . ?
N2 C1 C2 118.52(17) . . ?
C3 C2 C1 123.2(2) . . ?
C7 C2 C1 117.92(19) . . ?
C7 C2 C3 118.8(2) . . ?
C2 C3 H3 119.9 . . ?
C2 C3 C4 120.2(3) . . ?
C4 C3 H3 119.9 . . ?
C3 C4 H4 119.8 . . ?
C5 C4 C3 120.3(3) . . ?
C5 C4 H4 119.8 . . ?
C4 C5 H5 119.9 . . ?
C4 C5 C6 120.2(3) . . ?
C6 C5 H5 119.9 . . ?
C5 C6 H6 120.0 . . ?
C5 C6 C7 120.1(3) . . ?
C7 C6 H6 120.0 . . ?
C2 C7 C6 120.4(3) . . ?
C2 C7 H7 119.8 . . ?
C6 C7 H7 119.8 . . ?
O2 C8 O3 123.86(17) . . ?
O2 C8 C9 118.44(16) . . ?
O3 C8 C9 117.68(16) . . ?
C10 C9 C8 120.40(18) . . ?
C14 C9 C8 120.02(17) . . ?
C14 C9 C10 119.54(19) . . ?
C9 C10 H10 120.1 . . ?
C11 C10 C9 119.8(2) . . ?
C11 C10 H10 120.1 . . ?
C10 C11 H11 119.9 . . ?
C12 C11 C10 120.3(3) . . ?
C12 C11 H11 119.9 . . ?
C11 C12 H12 119.6 . . ?
C11 C12 C13 120.7(2) . . ?
C13 C12 H12 119.6 . . ?
C12 C13 H13 120.2 . . ?
C12 C13 C14 119.6(3) . . ?
C14 C13 H13 120.2 . . ?
C9 C14 C13 120.1(2) . . ?
C9 C14 H14 119.9 . . ?
C13 C14 H14 119.9 . . ?
O4 C15 C16 118.25(16) . . ?
O5 C15 O4 123.73(17) . . ?
O5 C15 C16 118.01(17) . . ?
C17 C16 C15 120.13(18) . . ?
C21 C16 C15 120.38(18) . . ?
C21 C16 C17 119.5(2) . . ?
C16 C17 H17 120.2 . . ?
C18 C17 C16 119.7(2) . . ?
C18 C17 H17 120.2 . . ?
C17 C18 H18 119.7 . . ?
C19 C18 C17 120.7(3) . . ?
C19 C18 H18 119.7 . . ?
C18 C19 H19 119.8 . . ?
C18 C19 C20 120.3(2) . . ?
C20 C19 H19 119.8 . . ?
C19 C20 H20 120.0 . . ?
C19 C20 C21 119.9(3) . . ?
C21 C20 H20 120.0 . . ?
C16 C21 C20 119.9(2) . . ?
C16 C21 H21 120.1 . . ?
C20 C21 H21 120.1 . . ?
O6 C22 C23 117.03(18) . . ?
O7 C22 O6 123.9(2) . . ?
O7 C22 C23 119.10(18) . . ?
C24 C23 C22 120.90(18) . . ?
C24 C23 C28 119.2(2) . . ?
C28 C23 C22 119.9(2) . . ?
C23 C24 H24 119.6 . . ?
C23 C24 C25 120.8(2) . . ?
C25 C24 H24 119.6 . . ?
C24 C25 H25 120.2 . . ?
C26 C25 C24 119.6(3) . . ?
C26 C25 H25 120.2 . . ?
C25 C26 H26 120.1 . . ?
C27 C26 C25 119.9(2) . . ?
C27 C26 H26 120.1 . . ?
C26 C27 H27 119.6 . . ?
C26 C27 C28 120.8(3) . . ?
C28 C27 H27 119.6 . . ?
C23 C28 H28 120.1 . . ?
C27 C28 C23 119.7(3) . . ?
C27 C28 H28 120.1 . . ?

loop_
_geom_bond_atom_site_label_1
_geom_bond_atom_site_label_2
_geom_bond_distance
_geom_bond_site_symmetry_2
_geom_bond_publ_flag
Eu1 O1 2.4965(13) . ?
Eu1 O2 2.3124(13) . ?
Eu1 O3 2.3825(13) 4_575 ?
Eu1 O4 2.2992(13) . ?
Eu1 O5 2.3682(13) 4_576 ?
Eu1 O6 2.3717(13) . ?
Eu1 O8 2.5175(15) . ?
Eu1 H8A 2.81(2) . ?
Eu1 N1 2.6207(16) . ?
O1 C1 1.250(2) . ?
O2 C8 1.248(2) . ?
O3 C8 1.252(2) . ?
O4 C15 1.257(2) . ?
O5 C15 1.250(2) . ?
O6 C22 1.257(2) . ?
O7 C22 1.243(3) . ?
O8 H8A 0.839(10) . ?
O8 H8B 0.833(10) . ?
O9A H9AA 0.8492 . ?
O9A H9AB 0.8468 . ?
O9B H9BA 0.8465 . ?
O9B H9BB 0.8481 . ?
N1 H1A 0.8900 . ?
N1 H1B 0.8900 . ?
N1 N2 1.409(2) . ?
N2 H2 0.8600 . ?
N2 C1 1.329(2) . ?
C1 C2 1.487(3) . ?
C2 C3 1.381(3) . ?
C2 C7 1.376(3) . ?
C3 H3 0.9300 . ?
C3 C4 1.383(3) . ?
C4 H4 0.9300 . ?
C4 C5 1.359(4) . ?
C5 H5 0.9300 . ?
C5 C6 1.363(4) . ?
C6 H6 0.9300 . ?
C6 C7 1.385(4) . ?
C7 H7 0.9300 . ?
C8 C9 1.500(2) . ?
C9 C10 1.385(3) . ?
C9 C14 1.380(3) . ?
C10 H10 0.9300 . ?
C10 C11 1.384(3) . ?
C11 H11 0.9300 . ?
C11 C12 1.360(4) . ?
C12 H12 0.9300 . ?
C12 C13 1.373(4) . ?
C13 H13 0.9300 . ?
C13 C14 1.388(3) . ?
C14 H14 0.9300 . ?
C15 C16 1.496(2) . ?
C16 C17 1.384(3) . ?
C16 C21 1.378(3) . ?
C17 H17 0.9300 . ?
C17 C18 1.383(3) . ?
C18 H18 0.9300 . ?
C18 C19 1.353(4) . ?
C19 H19 0.9300 . ?
C19 C20 1.370(4) . ?
C20 H20 0.9300 . ?
C20 C21 1.389(3) . ?
C21 H21 0.9300 . ?
C22 C23 1.502(3) . ?
C23 C24 1.377(3) . ?
C23 C28 1.388(3) . ?
C24 H24 0.9300 . ?
C24 C25 1.382(3) . ?
C25 H25 0.9300 . ?
C25 C26 1.381(4) . ?
C26 H26 0.9300 . ?
C26 C27 1.367(4) . ?
C27 H27 0.9300 . ?
C27 C28 1.379(4) . ?
C28 H28 0.9300 . ?

loop_
_geom_hbond_atom_site_label_D
_geom_hbond_atom_site_label_H
_geom_hbond_atom_site_label_A
_geom_hbond_distance_DH
_geom_hbond_distance_HA
_geom_hbond_distance_DA
_geom_hbond_angle_DHA
_geom_hbond_site_symmetry_A
_geom_hbond_publ_flag
O8 H8A O7 0.839(10) 1.814(12) 2.638(2) 167(3) . yes
O8 H8B O1 0.833(10) 2.118(10) 2.9471(19) 174(3) 4_576 yes
O9A H9AA O7 0.85 2.31 3.062(15) 147.0 2_656 yes
O9A H9AB O9A 0.85 2.34 2.87(3) 120.5 3_677 yes
O9B H9BA O8 0.85 2.23 3.009(3) 153.2 2_656 yes
O9B H9BB O7 0.85 2.33 3.117(4) 154.0 4_576 yes
N1 H1A O4 0.89 2.51 3.069(2) 121.0 4_576 yes
N1 H1A O6 0.89 2.27 3.122(2) 160.5 4_576 yes
N2 H2 O9A 0.86 2.16 2.817(14) 133.0 . yes
N2 H2 O9B 0.86 2.09 2.882(3) 153.3 . yes

loop_
_geom_torsion_atom_site_label_1
_geom_torsion_atom_site_label_2
_geom_torsion_atom_site_label_3
_geom_torsion_atom_site_label_4
_geom_torsion
_geom_torsion_site_symmetry_1
_geom_torsion_site_symmetry_2
_geom_torsion_site_symmetry_3
_geom_torsion_site_symmetry_4
_geom_torsion_publ_flag
Eu1 O1 C1 N2 31.1(2) . . . . ?
Eu1 O1 C1 C2 -147.12(14) . . . . ?
Eu1 O2 C8 O3 -85.1(4) . . . . ?
Eu1 O2 C8 C9 96.9(4) . . . . ?
Eu1 O3 C8 O2 -26.6(3) 4_576 . . . ?
Eu1 O3 C8 C9 151.45(12) 4_576 . . . ?
Eu1 O4 C15 O5 75.9(3) . . . . ?
Eu1 O4 C15 C16 -105.1(2) . . . . ?
Eu1 O5 C15 O4 12.4(3) 4_575 . . . ?
Eu1 O5 C15 C16 -166.54(13) 4_575 . . . ?
Eu1 O6 C22 O7 20.7(4) . . . . ?
Eu1 O6 C22 C23 -160.66(15) . . . . ?
Eu1 N1 N2 C1 -21.87(19) . . . . ?
O1 C1 C2 C3 169.4(2) . . . . ?
O1 C1 C2 C7 -7.2(3) . . . . ?
O2 C8 C9 C10 4.2(3) . . . . ?
O2 C8 C9 C14 -178.25(19) . . . . ?
O3 C8 C9 C10 -173.96(19) . . . . ?
O3 C8 C9 C14 3.6(3) . . . . ?
O4 C15 C16 C17 12.9(3) . . . . ?
O4 C15 C16 C21 -167.3(2) . . . . ?
O5 C15 C16 C17 -168.1(2) . . . . ?
O5 C15 C16 C21 11.7(3) . . . . ?
O6 C22 C23 C24 2.3(3) . . . . ?
O6 C22 C23 C28 -177.4(2) . . . . ?
O7 C22 C23 C24 -178.9(2) . . . . ?
O7 C22 C23 C28 1.4(3) . . . . ?
N1 N2 C1 O1 -4.2(3) . . . . ?
N1 N2 C1 C2 174.08(16) . . . . ?
N2 C1 C2 C3 -8.9(3) . . . . ?
N2 C1 C2 C7 174.5(2) . . . . ?
C1 C2 C3 C4 -177.0(3) . . . . ?
C1 C2 C7 C6 177.9(3) . . . . ?
C2 C3 C4 C5 0.1(5) . . . . ?
C3 C2 C7 C6 1.1(4) . . . . ?
C3 C4 C5 C6 -0.6(5) . . . . ?
C4 C5 C6 C7 1.4(6) . . . . ?
C5 C6 C7 C2 -1.7(5) . . . . ?
C7 C2 C3 C4 -0.4(4) . . . . ?
C8 C9 C10 C11 175.7(2) . . . . ?
C8 C9 C14 C13 -176.4(2) . . . . ?
C9 C10 C11 C12 1.1(4) . . . . ?
C10 C9 C14 C13 1.2(4) . . . . ?
C10 C11 C12 C13 0.4(5) . . . . ?
C11 C12 C13 C14 -1.1(5) . . . . ?
C12 C13 C14 C9 0.3(4) . . . . ?
C14 C9 C10 C11 -1.9(4) . . . . ?
C15 C16 C17 C18 177.7(2) . . . . ?
C15 C16 C21 C20 -179.2(2) . . . . ?
C16 C17 C18 C19 1.7(5) . . . . ?
C17 C16 C21 C20 0.6(4) . . . . ?
C17 C18 C19 C20 0.1(5) . . . . ?
C18 C19 C20 C21 -1.6(5) . . . . ?
C19 C20 C21 C16 1.2(5) . . . . ?
C21 C16 C17 C18 -2.1(4) . . . . ?
C22 C23 C24 C25 -179.8(2) . . . . ?
C22 C23 C28 C27 179.1(2) . . . . ?
C23 C24 C25 C26 0.9(4) . . . . ?
C24 C23 C28 C27 -0.6(4) . . . . ?
C24 C25 C26 C27 -0.9(4) . . . . ?
C25 C26 C27 C28 0.2(4) . . . . ?
C26 C27 C28 C23 0.6(4) . . . . ?
C28 C23 C24 C25 -0.1(3) . . . . ?
